data_7018211
loop_
_publ_author_name
'Siemeling, Ulrich'
'Memczak, Henry'
'Bruhn, Clemens'
'Vogel, Florian'
'Tr\"ager, Frank'
'Baio, Joe E.'
'Weidner, Tobias'

_publ_section_title
;
 Zwitterionic dithiocarboxylates derived from N-heterocyclic carbenes:
 coordination to gold surfaces.
;
_journal_issue 10
_journal_name_full 'Dalton transactions (Cambridge, England : 2003)'
_journal_page_first 2986
_journal_page_last 2994
_journal_paper_doi 10.1039/c2dt11976e
_journal_volume 41
_journal_year 2012
_chemical_formula_moiety 'C18 H16 N2 S2'
_chemical_formula_sum 'C18 H16 N2 S2'
_chemical_formula_weight 324.45
_chemical_name_systematic
;
?
;
_space_group_IT_number 14
_symmetry_cell_setting monoclinic
_symmetry_Int_Tables_number 14
_symmetry_space_group_name_Hall '-P 2ybc'
_symmetry_space_group_name_H-M 'P 1 21/c 1'
_atom_sites_solution_hydrogens geom
_atom_sites_solution_primary direct
_atom_sites_solution_secondary difmap
_audit_creation_method SHELXL-97
_cell_angle_alpha 90.00
_cell_angle_beta 91.115(10)
_cell_angle_gamma 90.00
_cell_formula_units_Z 8
_cell_length_a 11.5106(15)
_cell_length_b 18.013(2)
_cell_length_c 16.037(2)
_cell_measurement_reflns_used 15946
_cell_measurement_temperature 193(2)
_cell_measurement_theta_max 25.25
_cell_measurement_theta_min 2.10
_cell_volume 3324.5(7)
_computing_structure_refinement 'SHELXL-97 (Sheldrick, 1997)'
_computing_structure_solution 'SHELXS-97 (Sheldrick, 1990)'
_diffrn_ambient_temperature 193(2)
_diffrn_detector 'image plate (34 cm diameter)'
_diffrn_detector_area_resol_mean 6.67
_diffrn_detector_type STOE
_diffrn_measured_fraction_theta_full 0.981
_diffrn_measured_fraction_theta_max 0.981
_diffrn_measurement_details ' 180 frames, detector distance = 135 mm'
_diffrn_measurement_device '2-circle goniometer'
_diffrn_measurement_device_type 'STOE IPDS 2'
_diffrn_measurement_method 'rotation method'
_diffrn_radiation_collimation '0.5 mm diameter, multiple pinhole'
_diffrn_radiation_monochromator 'plane graphite'
_diffrn_radiation_polarisn_norm 0
_diffrn_radiation_type 'Mo K\a'
_diffrn_radiation_wavelength 0.71073
_diffrn_reflns_av_R_equivalents 0.1497
_diffrn_reflns_av_sigmaI/netI 0.1013
_diffrn_reflns_limit_h_max 13
_diffrn_reflns_limit_h_min -13
_diffrn_reflns_limit_k_max 21
_diffrn_reflns_limit_k_min -21
_diffrn_reflns_limit_l_max 19
_diffrn_reflns_limit_l_min -19
_diffrn_reflns_number 21202
_diffrn_reflns_theta_full 25.36
_diffrn_reflns_theta_max 25.36
_diffrn_reflns_theta_min 1.70
_diffrn_source 'sealed X-ray tube, 12 x 0.4 mm long-fine focus'
_diffrn_source_current 30
_diffrn_source_power 1.50
_diffrn_source_voltage 50
_diffrn_standards_decay_% none
_exptl_absorpt_coefficient_mu 0.318
_exptl_absorpt_correction_T_max 0.9659
_exptl_absorpt_correction_T_min 0.8644
_exptl_absorpt_correction_type integration
_exptl_absorpt_process_details 'X-red ver. 1.31 (Stoe & Cie. 2005)'
_exptl_crystal_colour red
_exptl_crystal_density_diffrn 1.296
_exptl_crystal_density_method 'not measured'
_exptl_crystal_description plate
_exptl_crystal_F_000 1360
_exptl_crystal_size_max 0.45
_exptl_crystal_size_mid 0.34
_exptl_crystal_size_min 0.09
_refine_diff_density_max 0.369
_refine_diff_density_min -0.530
_refine_diff_density_rms 0.075
_refine_ls_extinction_method none
_refine_ls_goodness_of_fit_ref 0.933
_refine_ls_hydrogen_treatment constr
_refine_ls_matrix_type full
_refine_ls_number_parameters 397
_refine_ls_number_reflns 5974
_refine_ls_number_restraints 0
_refine_ls_restrained_S_all 0.933
_refine_ls_R_factor_all 0.1338
_refine_ls_R_factor_gt 0.0812
_refine_ls_shift/su_max 0.000
_refine_ls_shift/su_mean 0.000
_refine_ls_structure_factor_coef Fsqd
_refine_ls_weighting_details 'calc w=1/[\s^2^(Fo^2^)+(0.1281P)^2^+0.0000P] where P=(Fo^2^+2Fc^2^)/3'
_refine_ls_weighting_scheme calc
_refine_ls_wR_factor_gt 0.2047
_refine_ls_wR_factor_ref 0.2333
_reflns_number_gt 3083
_reflns_number_total 5974
_reflns_threshold_expression >2sigma(I)
_cod_data_source_file c2dt11976e.txt
_cod_data_source_block i0726
_cod_original_sg_symbol_H-M 'P 21/c'
_cod_database_code 7018211

loop_
_symmetry_equiv_pos_as_xyz
'x, y, z'
'-x, y+1/2, -z+1/2'
'-x, -y, -z'
'x, -y-1/2, z-1/2'

loop_
_atom_site_label
_atom_site_type_symbol
_atom_site_fract_x
_atom_site_fract_y
_atom_site_fract_z
_atom_site_U_iso_or_equiv
_atom_site_adp_type
_atom_site_occupancy
_atom_site_symmetry_multiplicity
_atom_site_calc_flag
_atom_site_refinement_flags
C1 C 0.3791(4) 0.2584(2) 1.0499(3) 0.0492(10) Uani 1 1 d .
C2 C 0.3807(4) 0.2566(2) 0.9560(3) 0.0493(11) Uani 1 1 d .
C3 C 0.4231(5) 0.2847(3) 1.1832(3) 0.0643(13) Uani 1 1 d .
H3A H 0.4593 0.3064 1.2311 0.077 Uiso 1 1 calc R
C4 C 0.3381(4) 0.2340(3) 1.1829(3) 0.0586(12) Uani 1 1 d .
H4A H 0.3034 0.2125 1.2304 0.070 Uiso 1 1 calc R
C5 C 0.5320(4) 0.3571(3) 1.0725(3) 0.0674(14) Uani 1 1 d .
H5B H 0.5352 0.3572 1.0108 0.081 Uiso 1 1 calc R
H5A H 0.6106 0.3449 1.0947 0.081 Uiso 1 1 calc R
C6 C 0.4968(4) 0.4336(3) 1.1028(3) 0.0637(13) Uani 1 1 d .
C7 C 0.3870(5) 0.4627(3) 1.0847(4) 0.0751(15) Uani 1 1 d .
H7A H 0.3320 0.4335 1.0544 0.090 Uiso 1 1 calc R
C8 C 0.3568(6) 0.5326(4) 1.1096(4) 0.0874(18) Uani 1 1 d .
H8A H 0.2811 0.5514 1.0979 0.105 Uiso 1 1 calc R
C9 C 0.4391(8) 0.5763(4) 1.1528(4) 0.098(2) Uani 1 1 d .
H9A H 0.4204 0.6256 1.1685 0.118 Uiso 1 1 calc R
C10 C 0.5465(7) 0.5477(4) 1.1724(4) 0.094(2) Uani 1 1 d .
H10A H 0.6012 0.5769 1.2030 0.113 Uiso 1 1 calc R
C11 C 0.5759(5) 0.4770(4) 1.1479(4) 0.0788(16) Uani 1 1 d .
H11A H 0.6505 0.4577 1.1620 0.095 Uiso 1 1 calc R
C12 C 0.2237(4) 0.1627(3) 1.0717(3) 0.0579(12) Uani 1 1 d .
H12B H 0.2153 0.1641 1.0102 0.069 Uiso 1 1 calc R
H12A H 0.1474 0.1753 1.0954 0.069 Uiso 1 1 calc R
C13 C 0.2573(4) 0.0855(3) 1.0984(3) 0.0547(11) Uani 1 1 d .
C14 C 0.1889(4) 0.0444(3) 1.1517(3) 0.0616(13) Uani 1 1 d .
H14A H 0.1195 0.0658 1.1720 0.074 Uiso 1 1 calc R
C15 C 0.2189(4) -0.0264(3) 1.1761(3) 0.0662(13) Uani 1 1 d .
H15A H 0.1707 -0.0534 1.2128 0.079 Uiso 1 1 calc R
C16 C 0.3206(4) -0.0583(3) 1.1464(3) 0.0618(12) Uani 1 1 d .
H16A H 0.3421 -0.1073 1.1626 0.074 Uiso 1 1 calc R
C17 C 0.3896(4) -0.0179(3) 1.0933(3) 0.0631(13) Uani 1 1 d .
H17A H 0.4592 -0.0392 1.0731 0.076 Uiso 1 1 calc R
C18 C 0.3580(4) 0.0533(3) 1.0695(3) 0.0598(12) Uani 1 1 d .
H18A H 0.4060 0.0804 1.0328 0.072 Uiso 1 1 calc R
C19 C -0.1190(4) 0.2392(2) 1.1069(3) 0.0503(10) Uani 1 1 d .
C20 C -0.1165(4) 0.2451(3) 1.2003(3) 0.0541(11) Uani 1 1 d .
C21 C -0.1703(5) 0.2073(3) 0.9762(3) 0.0769(16) Uani 1 1 d .
H21A H -0.2097 0.1846 0.9303 0.092 Uiso 1 1 calc R
C22 C -0.0819(6) 0.2543(3) 0.9722(3) 0.0741(15) Uani 1 1 d .
H22A H -0.0467 0.2713 0.9226 0.089 Uiso 1 1 calc R
C23 C -0.2814(5) 0.1448(3) 1.0911(4) 0.0755(16) Uani 1 1 d .
H23B H -0.3456 0.1413 1.0493 0.091 Uiso 1 1 calc R
H23A H -0.3141 0.1653 1.1429 0.091 Uiso 1 1 calc R
C24 C -0.2374(5) 0.0679(3) 1.1091(3) 0.0656(14) Uani 1 1 d .
C25 C -0.3098(5) 0.0183(4) 1.1488(3) 0.0830(18) Uani 1 1 d .
H25A H -0.3841 0.0342 1.1663 0.100 Uiso 1 1 calc R
C26 C -0.2751(7) -0.0545(5) 1.1633(4) 0.100(2) Uani 1 1 d .
H26A H -0.3257 -0.0876 1.1910 0.120 Uiso 1 1 calc R
C27 C -0.1679(8) -0.0795(4) 1.1379(4) 0.093(2) Uani 1 1 d .
H27A H -0.1447 -0.1295 1.1474 0.111 Uiso 1 1 calc R
C28 C -0.0963(6) -0.0308(4) 1.0989(4) 0.0838(17) Uani 1 1 d .
H28A H -0.0221 -0.0472 1.0817 0.101 Uiso 1 1 calc R
C29 C -0.1292(5) 0.0423(3) 1.0837(3) 0.0698(14) Uani 1 1 d .
H29A H -0.0779 0.0749 1.0560 0.084 Uiso 1 1 calc R
C30 C 0.0426(4) 0.3282(3) 1.0753(3) 0.0629(13) Uani 1 1 d .
H30B H 0.0951 0.3330 1.0275 0.075 Uiso 1 1 calc R
H30A H 0.0888 0.3081 1.1229 0.075 Uiso 1 1 calc R
C31 C -0.0004(4) 0.4046(3) 1.0984(3) 0.0554(11) Uani 1 1 d .
C32 C -0.1006(4) 0.4357(3) 1.0639(3) 0.0614(13) Uani 1 1 d .
H32A H -0.1483 0.4071 1.0272 0.074 Uiso 1 1 calc R
C33 C -0.1315(4) 0.5071(3) 1.0822(3) 0.0659(14) Uani 1 1 d .
H33A H -0.2000 0.5276 1.0574 0.079 Uiso 1 1 calc R
C34 C -0.0651(5) 0.5500(3) 1.1360(3) 0.0668(13) Uani 1 1 d .
H34A H -0.0873 0.5995 1.1485 0.080 Uiso 1 1 calc R
C35 C 0.0351(5) 0.5192(3) 1.1717(3) 0.0744(15) Uani 1 1 d .
H35A H 0.0821 0.5477 1.2091 0.089 Uiso 1 1 calc R
C36 C 0.0659(5) 0.4472(3) 1.1527(3) 0.0671(14) Uani 1 1 d .
H36A H 0.1342 0.4265 1.1776 0.080 Uiso 1 1 calc R
N1 N 0.4490(3) 0.2999(2) 1.0995(2) 0.0561(10) Uani 1 1 d .
N2 N 0.3098(3) 0.2186(2) 1.0987(2) 0.0519(9) Uani 1 1 d .
N3 N -0.1946(4) 0.1974(2) 1.0601(3) 0.0634(11) Uani 1 1 d .
N4 N -0.0493(4) 0.2747(2) 1.0533(2) 0.0586(10) Uani 1 1 d .
S1 S 0.49621(11) 0.21406(8) 0.91591(8) 0.0649(4) Uani 1 1 d .
S2 S 0.26629(11) 0.29624(8) 0.90765(8) 0.0646(4) Uani 1 1 d .
S3 S -0.23805(12) 0.27782(9) 1.24302(9) 0.0729(4) Uani 1 1 d .
S4 S 0.00861(12) 0.21983(9) 1.24709(8) 0.0701(4) Uani 1 1 d .

loop_
_atom_site_aniso_label
_atom_site_aniso_U_11
_atom_site_aniso_U_22
_atom_site_aniso_U_33
_atom_site_aniso_U_23
_atom_site_aniso_U_13
_atom_site_aniso_U_12
C1 0.046(2) 0.050(3) 0.051(2) 0.001(2) -0.003(2) 0.002(2)
C2 0.058(3) 0.047(2) 0.043(2) 0.0022(19) 0.002(2) -0.002(2)
C3 0.068(3) 0.071(3) 0.053(3) -0.004(2) -0.012(2) 0.001(3)
C4 0.065(3) 0.067(3) 0.044(2) -0.002(2) -0.002(2) 0.006(3)
C5 0.057(3) 0.086(4) 0.059(3) 0.000(3) -0.005(2) -0.010(3)
C6 0.063(3) 0.074(3) 0.053(3) 0.007(2) -0.003(2) -0.012(3)
C7 0.076(4) 0.077(4) 0.072(4) 0.002(3) -0.018(3) -0.004(3)
C8 0.102(5) 0.080(4) 0.079(4) 0.017(3) -0.003(4) 0.005(4)
C9 0.153(7) 0.067(4) 0.076(4) 0.007(3) 0.022(4) -0.020(5)
C10 0.111(6) 0.096(5) 0.075(4) -0.009(4) 0.004(4) -0.032(4)
C11 0.072(4) 0.096(4) 0.069(4) -0.006(3) -0.005(3) -0.028(3)
C12 0.053(3) 0.063(3) 0.058(3) 0.003(2) -0.004(2) 0.002(2)
C13 0.051(3) 0.058(3) 0.055(3) 0.000(2) -0.002(2) 0.000(2)
C14 0.051(3) 0.069(3) 0.066(3) 0.008(2) 0.010(2) 0.003(2)
C15 0.057(3) 0.071(3) 0.071(3) 0.010(3) 0.005(2) 0.000(3)
C16 0.059(3) 0.058(3) 0.069(3) 0.004(2) -0.003(2) 0.002(2)
C17 0.058(3) 0.062(3) 0.069(3) -0.004(3) 0.004(2) 0.004(2)
C18 0.059(3) 0.061(3) 0.060(3) -0.001(2) 0.011(2) -0.001(2)
C19 0.051(2) 0.051(3) 0.049(2) 0.000(2) -0.001(2) 0.002(2)
C20 0.062(3) 0.052(3) 0.048(2) -0.004(2) 0.000(2) 0.002(2)
C21 0.086(4) 0.090(4) 0.055(3) -0.012(3) -0.011(3) 0.002(3)
C22 0.095(4) 0.079(4) 0.049(3) -0.001(3) 0.005(3) 0.010(3)
C23 0.059(3) 0.084(4) 0.084(4) -0.018(3) -0.004(3) -0.013(3)
C24 0.064(3) 0.082(4) 0.051(3) -0.011(3) -0.010(2) -0.015(3)
C25 0.077(4) 0.115(5) 0.057(3) 0.004(3) -0.006(3) -0.028(4)
C26 0.108(6) 0.119(6) 0.073(4) 0.022(4) -0.016(4) -0.045(5)
C27 0.127(6) 0.077(4) 0.074(4) 0.005(3) -0.023(4) -0.020(4)
C28 0.095(5) 0.080(4) 0.075(4) -0.012(3) -0.007(3) -0.001(4)
C29 0.068(3) 0.075(4) 0.066(3) -0.006(3) 0.002(3) -0.009(3)
C30 0.054(3) 0.065(3) 0.070(3) 0.011(3) 0.005(2) 0.003(2)
C31 0.050(3) 0.056(3) 0.061(3) 0.007(2) 0.005(2) 0.003(2)
C32 0.050(3) 0.062(3) 0.072(3) 0.003(2) -0.007(2) 0.001(2)
C33 0.053(3) 0.066(3) 0.079(4) 0.013(3) -0.005(3) 0.007(2)
C34 0.072(3) 0.064(3) 0.064(3) -0.005(3) 0.000(3) 0.006(3)
C35 0.071(3) 0.085(4) 0.067(3) -0.016(3) -0.015(3) 0.008(3)
C36 0.059(3) 0.078(4) 0.064(3) -0.004(3) -0.011(2) 0.011(3)
N1 0.059(2) 0.062(2) 0.047(2) 0.0026(18) 0.0012(17) -0.004(2)
N2 0.054(2) 0.057(2) 0.045(2) -0.0013(17) 0.0017(17) 0.0032(19)
N3 0.066(3) 0.071(3) 0.053(2) -0.009(2) -0.009(2) -0.003(2)
N4 0.068(3) 0.058(2) 0.050(2) -0.0027(18) 0.0005(19) 0.005(2)
S1 0.0591(8) 0.0802(9) 0.0555(7) -0.0018(6) 0.0008(6) 0.0157(7)
S2 0.0556(7) 0.0851(10) 0.0530(7) 0.0067(6) -0.0024(5) 0.0154(7)
S3 0.0599(8) 0.0971(11) 0.0617(8) -0.0131(7) 0.0015(6) 0.0158(7)
S4 0.0605(8) 0.0964(11) 0.0530(7) 0.0030(7) -0.0061(6) 0.0165(7)

loop_
_atom_type_symbol
_atom_type_description
_atom_type_scat_dispersion_real
_atom_type_scat_dispersion_imag
_atom_type_scat_source
C C 0.0033 0.0016 'International Tables Vol C Tables 4.2.6.8 and 6.1.1.4'
H H 0.0000 0.0000 'International Tables Vol C Tables 4.2.6.8 and 6.1.1.4'
N N 0.0061 0.0033 'International Tables Vol C Tables 4.2.6.8 and 6.1.1.4'
S S 0.1246 0.1234 'International Tables Vol C Tables 4.2.6.8 and 6.1.1.4'

loop_
_geom_angle_atom_site_label_1
_geom_angle_atom_site_label_2
_geom_angle_atom_site_label_3
_geom_angle
N2 C1 N1 108.0(4)
N2 C1 C2 126.3(4)
N1 C1 C2 125.7(4)
C1 C2 S1 114.8(3)
C1 C2 S2 115.4(3)
S1 C2 S2 129.8(3)
C4 C3 N1 107.3(4)
C4 C3 H3A 126.4
N1 C3 H3A 126.4
C3 C4 N2 107.1(4)
C3 C4 H4A 126.4
N2 C4 H4A 126.4
N1 C5 C6 111.2(4)
N1 C5 H5B 109.4
C6 C5 H5B 109.4
N1 C5 H5A 109.4
C6 C5 H5A 109.4
H5B C5 H5A 108.0
C11 C6 C7 118.5(6)
C11 C6 C5 120.1(5)
C7 C6 C5 121.4(5)
C8 C7 C6 121.4(6)
C8 C7 H7A 119.3
C6 C7 H7A 119.3
C7 C8 C9 119.1(7)
C7 C8 H8A 120.4
C9 C8 H8A 120.4
C10 C9 C8 120.0(7)
C10 C9 H9A 120.0
C8 C9 H9A 120.0
C9 C10 C11 120.5(6)
C9 C10 H10A 119.7
C11 C10 H10A 119.7
C10 C11 C6 120.4(6)
C10 C11 H11A 119.8
C6 C11 H11A 119.8
N2 C12 C13 112.4(4)
N2 C12 H12B 109.1
C13 C12 H12B 109.1
N2 C12 H12A 109.1
C13 C12 H12A 109.1
H12B C12 H12A 107.9
C18 C13 C14 118.2(5)
C18 C13 C12 120.2(4)
C14 C13 C12 121.6(4)
C15 C14 C13 121.8(5)
C15 C14 H14A 119.1
C13 C14 H14A 119.1
C14 C15 C16 119.5(5)
C14 C15 H15A 120.3
C16 C15 H15A 120.3
C17 C16 C15 119.3(5)
C17 C16 H16A 120.4
C15 C16 H16A 120.4
C16 C17 C18 120.4(5)
C16 C17 H17A 119.8
C18 C17 H17A 119.8
C13 C18 C17 120.8(5)
C13 C18 H18A 119.6
C17 C18 H18A 119.6
N4 C19 N3 107.0(4)
N4 C19 C20 127.0(4)
N3 C19 C20 126.0(4)
C19 C20 S4 115.4(3)
C19 C20 S3 115.6(3)
S4 C20 S3 129.0(3)
C22 C21 N3 107.4(5)
C22 C21 H21A 126.3
N3 C21 H21A 126.3
C21 C22 N4 108.3(5)
C21 C22 H22A 125.8
N4 C22 H22A 125.8
N3 C23 C24 115.5(5)
N3 C23 H23B 108.4
C24 C23 H23B 108.4
N3 C23 H23A 108.4
C24 C23 H23A 108.4
H23B C23 H23A 107.5
C25 C24 C29 117.9(6)
C25 C24 C23 118.7(5)
C29 C24 C23 123.3(5)
C26 C25 C24 120.8(7)
C26 C25 H25A 119.6
C24 C25 H25A 119.6
C27 C26 C25 120.9(7)
C27 C26 H26A 119.5
C25 C26 H26A 119.5
C28 C27 C26 118.5(7)
C28 C27 H27A 120.8
C26 C27 H27A 120.8
C27 C28 C29 121.6(7)
C27 C28 H28A 119.2
C29 C28 H28A 119.2
C28 C29 C24 120.2(6)
C28 C29 H29A 119.9
C24 C29 H29A 119.9
N4 C30 C31 114.8(4)
N4 C30 H30B 108.6
C31 C30 H30B 108.6
N4 C30 H30A 108.6
C31 C30 H30A 108.6
H30B C30 H30A 107.5
C36 C31 C32 118.2(5)
C36 C31 C30 118.8(4)
C32 C31 C30 122.9(5)
C33 C32 C31 120.8(5)
C33 C32 H32A 119.6
C31 C32 H32A 119.6
C32 C33 C34 121.2(5)
C32 C33 H33A 119.4
C34 C33 H33A 119.4
C33 C34 C35 118.6(5)
C33 C34 H34A 120.7
C35 C34 H34A 120.7
C36 C35 C34 119.9(5)
C36 C35 H35A 120.1
C34 C35 H35A 120.1
C35 C36 C31 121.3(5)
C35 C36 H36A 119.3
C31 C36 H36A 119.3
C1 N1 C3 108.7(4)
C1 N1 C5 126.6(4)
C3 N1 C5 124.5(4)
C1 N2 C4 108.9(4)
C1 N2 C12 126.9(4)
C4 N2 C12 123.9(4)
C19 N3 C21 108.8(5)
C19 N3 C23 126.9(4)
C21 N3 C23 124.1(5)
C19 N4 C22 108.5(4)
C19 N4 C30 126.3(4)
C22 N4 C30 125.1(4)

loop_
_geom_bond_atom_site_label_1
_geom_bond_atom_site_label_2
_geom_bond_distance
C1 N2 1.337(6)
C1 N1 1.346(6)
C1 C2 1.507(6)
C2 S1 1.674(5)
C2 S2 1.675(5)
C3 C4 1.338(7)
C3 N1 1.408(6)
C3 H3A 0.9500
C4 N2 1.410(6)
C4 H4A 0.9500
C5 N1 1.476(6)
C5 C6 1.519(8)
C5 H5B 0.9900
C5 H5A 0.9900
C6 C11 1.393(7)
C6 C7 1.394(7)
C7 C8 1.368(9)
C7 H7A 0.9500
C8 C9 1.403(10)
C8 H8A 0.9500
C9 C10 1.370(10)
C9 H9A 0.9500
C10 C11 1.376(9)
C10 H10A 0.9500
C11 H11A 0.9500
C12 N2 1.472(6)
C12 C13 1.504(7)
C12 H12B 0.9900
C12 H12A 0.9900
C13 C18 1.384(7)
C13 C14 1.387(7)
C14 C15 1.376(7)
C14 H14A 0.9500
C15 C16 1.397(7)
C15 H15A 0.9500
C16 C17 1.383(7)
C16 H16A 0.9500
C17 C18 1.386(7)
C17 H17A 0.9500
C18 H18A 0.9500
C19 N4 1.348(6)
C19 N3 1.365(6)
C19 C20 1.500(6)
C20 S4 1.674(5)
C20 S3 1.677(5)
C21 C22 1.326(8)
C21 N3 1.391(7)
C21 H21A 0.9500
C22 N4 1.396(6)
C22 H22A 0.9500
C23 N3 1.469(7)
C23 C24 1.501(8)
C23 H23B 0.9900
C23 H23A 0.9900
C24 C25 1.386(8)
C24 C29 1.396(8)
C25 C26 1.389(10)
C25 H25A 0.9500
C26 C27 1.382(10)
C26 H26A 0.9500
C27 C28 1.364(9)
C27 H27A 0.9500
C28 C29 1.391(8)
C28 H28A 0.9500
C29 H29A 0.9500
C30 N4 1.469(6)
C30 C31 1.511(7)
C30 H30B 0.9900
C30 H30A 0.9900
C31 C36 1.380(7)
C31 C32 1.388(6)
C32 C33 1.368(7)
C32 H32A 0.9500
C33 C34 1.377(7)
C33 H33A 0.9500
C34 C35 1.394(7)
C34 H34A 0.9500
C35 C36 1.380(7)
C35 H35A 0.9500
C36 H36A 0.9500
